data_1550381
loop_
_publ_author_name
'Pe\~nuelas-Haro, Guillem'
'Ballester, Pablo'

_publ_section_title
;
 Efficient Hydrogen Bonding Recognition in Water using Aryl-extended
 Calix[4]pyrrole Receptors
;
_journal_name_full 'Chemical Science'
_journal_paper_doi 10.1039/C8SC05034A
_journal_year 2019
_chemical_formula_sum 'C78.74 H94.11 Cl4 N9.37 O6 P2'
_chemical_formula_weight 1471.54
_space_group_IT_number 14
_space_group_name_Hall '-P 2yn'
_symmetry_cell_setting monoclinic
_symmetry_space_group_name_Hall '-P 2yn'
_symmetry_space_group_name_H-M 'P 1 21/n 1'
_atom_sites_solution_hydrogens mixed
_audit_creation_method SHELXL-2014/7
_audit_update_record
;
2018-11-07 deposited with the CCDC.
2018-12-20 downloaded from the CCDC.
;
_cell_angle_alpha 90
_cell_angle_beta 93.677(12)
_cell_angle_gamma 90
_cell_formula_units_Z 4
_cell_length_a 13.8833(11)
_cell_length_b 29.9782(10)
_cell_length_c 18.874(2)
_cell_measurement_reflns_used 13175
_cell_measurement_temperature 100(2)
_cell_measurement_theta_max 30.1810
_cell_measurement_theta_min 2.3170
_cell_volume 7839.1(11)
_computing_cell_refinement 'CrysAlisPro 1.171.38.37f (Rigaku OD, 2015)'
_computing_data_collection 'CrysAlisPro 1.171.38.37f (Rigaku OD, 2015)'
_computing_data_reduction 'CrysAlisPro 1.171.38.37f (Rigaku OD, 2015)'
_computing_molecular_graphics 'SHELXL-2014 (Sheldrick, 2014)'
_computing_publication_material 'SHELXL-2014 (Sheldrick, 2014)'
_computing_structure_refinement 'SHELXL-2014 (Sheldrick, 2014)'
_computing_structure_solution Sir2014
_diffrn_ambient_temperature 100(2)
_diffrn_detector_area_resol_mean 512
_diffrn_detector_type '4K CCD area detector APEX II'
_diffrn_measured_fraction_theta_full 0.998
_diffrn_measured_fraction_theta_max 0.901
_diffrn_measurement_device_type 'APEX DUO Kappa 4-axis goniometer'
_diffrn_measurement_method
;
 Fullsphere data collection, phi and omega scans
;
_diffrn_measurement_specimen_support 'magnetic support with MicroMount'
_diffrn_radiation_monochromator 'Quazar MX Multilayer Optics'
_diffrn_radiation_type MoK\a
_diffrn_radiation_wavelength 0.71073
_diffrn_reflns_av_R_equivalents 0.0647
_diffrn_reflns_av_unetI/netI 0.0741
_diffrn_reflns_Laue_measured_fraction_full 0.998
_diffrn_reflns_Laue_measured_fraction_max 0.901
_diffrn_reflns_limit_h_max 12
_diffrn_reflns_limit_h_min -18
_diffrn_reflns_limit_k_max 40
_diffrn_reflns_limit_k_min -40
_diffrn_reflns_limit_l_max 17
_diffrn_reflns_limit_l_min -25
_diffrn_reflns_number 69043
_diffrn_reflns_point_group_measured_fraction_full 0.998
_diffrn_reflns_point_group_measured_fraction_max 0.901
_diffrn_reflns_theta_full 25.242
_diffrn_reflns_theta_max 30.665
_diffrn_reflns_theta_min 2.230
_diffrn_source 'Microfocus source E025 IuS'
_diffrn_source_current 0.6
_diffrn_source_power 50
_diffrn_source_size '0.2 mm x 0.2 mm fine focus'
_diffrn_source_type 'Bruker APEX DUO'
_exptl_absorpt_coefficient_mu 0.249
_exptl_absorpt_correction_T_max 0.976
_exptl_absorpt_correction_T_min 0.751
_exptl_absorpt_correction_type multi-scan
_exptl_absorpt_process_details
;
CrysAlisPro 1.171.38.37f (Rigaku Oxford Diffraction, 2015)
Empirical absorption correction using spherical harmonics,
 implemented in SCALE3 ABSPACK scaling algorithm.
;
_exptl_crystal_colour colourless
_exptl_crystal_density_diffrn 1.247
_exptl_crystal_description block
_exptl_crystal_F_000 3113
_exptl_crystal_size_max 0.15
_exptl_crystal_size_mid 0.15
_exptl_crystal_size_min 0.1
_refine_diff_density_max 1.261
_refine_diff_density_min -0.883
_refine_diff_density_rms 0.109
_refine_ls_extinction_method none
_refine_ls_goodness_of_fit_ref 1.050
_refine_ls_hydrogen_treatment constr
_refine_ls_matrix_type full
_refine_ls_number_parameters 1034
_refine_ls_number_reflns 20579
_refine_ls_number_restraints 164
_refine_ls_restrained_S_all 1.048
_refine_ls_R_factor_all 0.1265
_refine_ls_R_factor_gt 0.0961
_refine_ls_shift/su_max 0.000
_refine_ls_shift/su_mean 0.000
_refine_ls_structure_factor_coef Fsqd
_refine_ls_weighting_details 'w=1/[\s^2^(Fo^2^)+(0.1346P)^2^+21.7670P] where P=(Fo^2^+2Fc^2^)/3'
_refine_ls_weighting_scheme calc
_refine_ls_wR_factor_gt 0.2637
_refine_ls_wR_factor_ref 0.2862
_reflns_Friedel_coverage 0.000
_reflns_number_gt 14848
_reflns_number_total 20579
_reflns_threshold_expression 'I > 2\s(I)'
_cod_data_source_file c8sc05034a2.cif
_cod_data_source_block 3OH4Me-8-2ii_P21n
_cod_depositor_comments
;
The following automatic conversions were performed:

'_symmetry_cell_setting' value 'Monoclinic' changed to 'monoclinic'
according to
/home/data/users/saulius/crontab/automatic-downloads/rss-feeds/RSC/lib/dictionaries/cif_core.dic
dictionary named 'cif_core.dic' version 2.4.2 from 2011-04-26.

'_exptl_absorpt_correction_type' value 'Multi-scan' changed to
'multi-scan' according to
/home/data/users/saulius/crontab/automatic-downloads/rss-feeds/RSC/lib/dictionaries/cif_core.dic
dictionary named 'cif_core.dic' version 2.4.2 from 2011-04-26.

Automatic conversion script
Id: cif_fix_values 4973 2017-02-22 13:04:09Z antanas 
;
_cod_original_cell_volume 7839.2(11)
_cod_original_sg_symbol_H-M P2(1)/n
_cod_database_code 1550381
_shelx_shelxl_version_number 2014/7
_shelx_space_group_comment
;
The symmetry employed for this shelxl refinement is uniquely defined
by the following loop, which should always be used as a source of
symmetry information in preference to the above space-group names.
They are only intended as comments.
;
_shelx_estimated_absorpt_t_min 0.964
_shelx_estimated_absorpt_t_max 0.976

loop_
_space_group_symop_operation_xyz
'x, y, z'
'-x+1/2, y+1/2, -z+1/2'
'-x, -y, -z'
'x-1/2, -y-1/2, z-1/2'

loop_
_atom_site_label
_atom_site_type_symbol
_atom_site_fract_x
_atom_site_fract_y
_atom_site_fract_z
_atom_site_U_iso_or_equiv
_atom_site_adp_type
_atom_site_occupancy
_atom_site_site_symmetry_order
_atom_site_calc_flag
_atom_site_refinement_flags_posn
_atom_site_refinement_flags_adp
_atom_site_refinement_flags_occupancy
_atom_site_disorder_assembly
_atom_site_disorder_group
C1 C 0.4635(2) 0.41876(10) 0.54464(17) 0.0150(6) Uani 1 1 d . . . . .
C2 C 0.5302(2) 0.45147(10) 0.56423(18) 0.0180(6) Uani 1 1 d . . . . .
H2 H 0.5639 0.4690 0.5336 0.022 Uiso 1 1 calc R U . . .
C3 C 0.5379(2) 0.45339(10) 0.63987(18) 0.0189(6) Uani 1 1 d . . . . .
H3 H 0.5776 0.4725 0.6674 0.023 Uiso 1 1 calc R U . . .
C4 C 0.4766(2) 0.42216(10) 0.66491(17) 0.0162(6) Uani 1 1 d . . . . .
C5 C 0.4589(2) 0.40791(10) 0.73994(17) 0.0163(6) Uani 1 1 d . . . . .
C6 C 0.4658(2) 0.35674(11) 0.74541(18) 0.0188(7) Uani 1 1 d . . . . .
C7 C 0.5280(3) 0.33331(11) 0.70458(19) 0.0209(7) Uani 1 1 d . . . . .
H7 H 0.5642 0.3488 0.6728 0.025 Uiso 1 1 calc R U . . .
C8 C 0.5377(3) 0.28732(12) 0.7100(2) 0.0250(7) Uani 1 1 d . . . . .
H8 H 0.5804 0.2727 0.6819 0.030 Uiso 1 1 calc R U . . .
C9 C 0.4848(3) 0.26256(12) 0.7567(2) 0.0241(7) Uani 1 1 d . . . . .
C10 C 0.4232(3) 0.28666(11) 0.7979(2) 0.0220(7) Uani 1 1 d . . . . .
C11 C 0.4137(3) 0.33270(11) 0.79341(19) 0.0203(7) Uani 1 1 d . . . . .
H11 H 0.3726 0.3475 0.8225 0.024 Uiso 1 1 calc R U . . .
C12 C 0.4966(3) 0.21283(12) 0.7622(2) 0.0324(9) Uani 1 1 d . . . . .
H12D H 0.4526 0.1986 0.7280 0.049 Uiso 1 1 calc R U . . .
H12E H 0.4832 0.2033 0.8091 0.049 Uiso 1 1 calc R U . . .
H12F H 0.5617 0.2049 0.7530 0.049 Uiso 1 1 calc R U . . .
C13 C 0.5405(3) 0.42856(12) 0.78997(19) 0.0224(7) Uani 1 1 d . . . . .
H13A H 0.6021 0.4214 0.7711 0.027 Uiso 1 1 calc R U . . .
H13B H 0.5336 0.4607 0.7888 0.027 Uiso 1 1 calc R U . . .
C14 C 0.5435(3) 0.41333(14) 0.8674(2) 0.0294(8) Uani 1 1 d . . . . .
H14A H 0.4803 0.4176 0.8856 0.035 Uiso 1 1 calc R U . . .
H14B H 0.5582 0.3817 0.8698 0.035 Uiso 1 1 calc R U . . .
C15 C 0.6185(4) 0.43884(16) 0.9141(2) 0.0424(11) Uani 1 1 d D U . . .
H15A H 0.5979 0.4695 0.9192 0.051 Uiso 0.75 1 calc R U P A 1
H15B H 0.6797 0.4389 0.8920 0.051 Uiso 0.75 1 calc R U P A 1
H15C H 0.5979 0.4695 0.9192 0.051 Uiso 0.15 1 calc R U P A 1
H15D H 0.6797 0.4389 0.8920 0.051 Uiso 0.15 1 calc R U P A 1
H15E H 0.6207 0.4695 0.8979 0.051 Uiso 0.1 1 calc R U P B 3
H15F H 0.6815 0.4257 0.9090 0.051 Uiso 0.1 1 calc R U P B 3
C16 C 0.6310(6) 0.4166(2) 0.9878(3) 0.0433(15) Uani 0.75 1 d D U P C 1
H16A H 0.6559 0.3867 0.9825 0.052 Uiso 0.75 1 calc R U P C 1
H16B H 0.5684 0.4143 1.0076 0.052 Uiso 0.75 1 calc R U P C 1
C16' C 0.6768(14) 0.4213(14) 0.9804(7) 0.049(6) Uani 0.15 1 d D U P C 2
H16C H 0.7328 0.4394 0.9940 0.058 Uiso 0.15 1 calc R U P C 2
H16D H 0.6949 0.3902 0.9766 0.058 Uiso 0.15 1 calc R U P C 2
C17 C 0.2935(3) 0.19866(13) 0.9129(2) 0.0325(9) Uani 1 1 d . . . . .
H17A H 0.3587 0.1868 0.9171 0.039 Uiso 1 1 calc R U . . .
H17B H 0.2833 0.2157 0.9554 0.039 Uiso 1 1 calc R U . . .
C18 C 0.2220(4) 0.16024(14) 0.9069(3) 0.0402(11) Uani 1 1 d . . . . .
H18A H 0.1576 0.1716 0.9089 0.060 Uiso 1 1 calc R U . . .
H18B H 0.2354 0.1398 0.9455 0.060 Uiso 1 1 calc R U . . .
H18C H 0.2277 0.1450 0.8627 0.060 Uiso 1 1 calc R U . . .
C19 C 0.3619(2) 0.42523(10) 0.76011(17) 0.0158(6) Uani 1 1 d . . . . .
C20 C 0.3368(3) 0.46121(11) 0.79960(19) 0.0219(7) Uani 1 1 d . . . . .
H20 H 0.3792 0.4819 0.8212 0.026 Uiso 1 1 calc R U . . .
C21 C 0.2341(3) 0.46142(11) 0.80191(19) 0.0207(7) Uani 1 1 d . . . . .
H21 H 0.1978 0.4822 0.8253 0.025 Uiso 1 1 calc R U . . .
C22 C 0.1986(2) 0.42550(10) 0.76355(17) 0.0169(6) Uani 1 1 d . . . . .
C23 C 0.0961(2) 0.40962(10) 0.74605(17) 0.0154(6) Uani 1 1 d . . . . .
C24 C 0.0854(2) 0.35863(10) 0.75349(18) 0.0174(6) Uani 1 1 d . . . . .
C25 C 0.1465(3) 0.33331(11) 0.79932(18) 0.0190(6) Uani 1 1 d . . . . .
H25 H 0.1975 0.3469 0.8254 0.023 Uiso 1 1 calc R U . . .
C26 C 0.1311(3) 0.28772(11) 0.8059(2) 0.0220(7) Uani 1 1 d . . . . .
C27 C 0.0541(3) 0.26551(11) 0.7698(2) 0.0243(7) Uani 1 1 d . . . . .
C28 C -0.0069(3) 0.29157(12) 0.7260(2) 0.0245(7) Uani 1 1 d . . . . .
H28 H -0.0595 0.2783 0.7014 0.029 Uiso 1 1 calc R U . . .
C29 C 0.0082(3) 0.33710(12) 0.71794(19) 0.0224(7) Uani 1 1 d . . . . .
H29 H -0.0343 0.3534 0.6880 0.027 Uiso 1 1 calc R U . . .
C30 C 0.0370(3) 0.21631(12) 0.7781(3) 0.0331(9) Uani 1 1 d . . . . .
H30A H -0.0215 0.2080 0.7515 0.050 Uiso 1 1 calc R U . . .
H30B H 0.0315 0.2095 0.8273 0.050 Uiso 1 1 calc R U . . .
H30C H 0.0902 0.2000 0.7607 0.050 Uiso 1 1 calc R U . . .
C31 C 0.0273(3) 0.43220(11) 0.79750(18) 0.0197(7) Uani 1 1 d . . . . .
H31A H 0.0366 0.4642 0.7951 0.024 Uiso 1 1 calc R U . . .
H31B H -0.0387 0.4260 0.7804 0.024 Uiso 1 1 calc R U . . .
C32 C 0.0398(3) 0.41801(12) 0.87521(19) 0.0237(7) Uani 1 1 d . . . . .
H32A H 0.0233 0.3867 0.8793 0.028 Uiso 1 1 calc R U . . .
H32B H 0.1068 0.4216 0.8921 0.028 Uiso 1 1 calc R U . . .
C33 C -0.0237(3) 0.44556(13) 0.9208(2) 0.0295(8) Uani 1 1 d . . . . .
H33A H -0.0021 0.4763 0.9204 0.035 Uiso 1 1 calc R U . . .
H33B H -0.0893 0.4448 0.9000 0.035 Uiso 1 1 calc R U . . .
C34 C -0.0235(4) 0.42997(17) 0.9965(2) 0.0439(12) Uani 1 1 d D . . . .
H34A H -0.0454 0.3993 0.9975 0.053 Uiso 0.9 1 calc R U P D 1
H34B H -0.0681 0.4480 1.0218 0.053 Uiso 0.9 1 calc R U P D 1
H34C H 0.0383 0.4364 1.0213 0.053 Uiso 0.1 1 calc R U P E 2
H34D H -0.0342 0.3980 0.9980 0.053 Uiso 0.1 1 calc R U P E 2
C35 C 0.0637(2) 0.42328(10) 0.67141(18) 0.0162(6) Uani 1 1 d . . . . .
C36 C -0.0022(3) 0.45465(10) 0.64601(18) 0.0188(6) Uani 1 1 d . . . . .
H36 H -0.0353 0.4746 0.6734 0.023 Uiso 1 1 calc R U . . .
C37 C -0.0108(3) 0.45142(10) 0.57112(18) 0.0184(6) Uani 1 1 d . . . . .
H37 H -0.0505 0.4688 0.5407 0.022 Uiso 1 1 calc R U . . .
C38 C 0.0500(2) 0.41809(10) 0.55130(17) 0.0153(6) Uani 1 1 d . . . . .
C39 C 0.0679(2) 0.39914(10) 0.47850(16) 0.0138(6) Uani 1 1 d . . . . .
C40 C 0.0628(2) 0.34779(10) 0.48015(18) 0.0169(6) Uani 1 1 d . . . . .
C41 C 0.0027(3) 0.32606(11) 0.5257(2) 0.0221(7) Uani 1 1 d . . . . .
H41 H -0.0323 0.3427 0.5567 0.026 Uiso 1 1 calc R U . . .
C42 C -0.0053(3) 0.27970(11) 0.5250(2) 0.0260(8) Uani 1 1 d . . . . .
H42 H -0.0463 0.2660 0.5555 0.031 Uiso 1 1 calc R U . . .
C43 C 0.0465(3) 0.25323(11) 0.4798(2) 0.0249(8) Uani 1 1 d . . . . .
C44 C 0.1060(3) 0.27569(11) 0.43513(19) 0.0195(7) Uani 1 1 d . . . . .
C45 C 0.1138(2) 0.32202(10) 0.43410(18) 0.0178(6) Uani 1 1 d . . . . .
H45 H 0.1532 0.3357 0.4025 0.021 Uiso 1 1 calc R U . . .
C46 C 0.0342(3) 0.20354(12) 0.4787(3) 0.0325(9) Uani 1 1 d . . . . .
H46A H 0.0860 0.1900 0.5072 0.049 Uiso 1 1 calc R U . . .
H46B H 0.0352 0.1929 0.4307 0.049 Uiso 1 1 calc R U . . .
H46C H -0.0263 0.1959 0.4974 0.049 Uiso 1 1 calc R U . . .
C47 C -0.0155(2) 0.41756(10) 0.42745(18) 0.0177(6) Uani 1 1 d . . . . .
H47A H -0.0761 0.4110 0.4481 0.021 Uiso 1 1 calc R U . . .
H47B H -0.0092 0.4498 0.4258 0.021 Uiso 1 1 calc R U . . .
C48 C -0.0220(3) 0.40022(12) 0.35134(19) 0.0239(7) Uani 1 1 d . . . . .
H48A H -0.0328 0.3683 0.3513 0.029 Uiso 1 1 calc R U . . .
H48B H 0.0382 0.4060 0.3296 0.029 Uiso 1 1 calc R U . . .
C49 C -0.1050(3) 0.42336(13) 0.3087(2) 0.0314(9) Uani 1 1 d . . . . .
H49A H -0.1607 0.4239 0.3372 0.038 Uiso 1 1 calc R U . . .
H49B H -0.0866 0.4541 0.3007 0.038 Uiso 1 1 calc R U . . .
C50 C -0.1346(4) 0.40278(18) 0.2386(3) 0.0458(12) Uani 1 1 d . . . . .
H50A H -0.1935 0.4169 0.2194 0.055 Uiso 0.8 1 calc R U P F 1
H50B H -0.1480 0.3714 0.2454 0.055 Uiso 0.8 1 calc R U P F 1
H50C H -0.1765 0.3784 0.2504 0.055 Uiso 0.2 1 calc R U P G 2
H50D H -0.0760 0.3889 0.2239 0.055 Uiso 0.2 1 calc R U P G 2
C51 C 0.1642(2) 0.41515(9) 0.45647(17) 0.0136(6) Uani 1 1 d . . . . .
C52 C 0.1898(2) 0.45027(10) 0.41461(18) 0.0168(6) Uani 1 1 d . . . . .
H52 H 0.1475 0.4703 0.3914 0.020 Uiso 1 1 calc R U . . .
C53 C 0.2920(3) 0.45068(10) 0.41306(18) 0.0180(6) Uani 1 1 d . . . . .
H53 H 0.3282 0.4712 0.3890 0.022 Uiso 1 1 calc R U . . .
C54 C 0.3279(2) 0.41549(9) 0.45330(17) 0.0136(6) Uani 1 1 d . . . . .
C55 C 0.4309(2) 0.40066(10) 0.47201(17) 0.0152(6) Uani 1 1 d . . . . .
C56 C 0.4412(2) 0.34960(10) 0.47136(18) 0.0170(6) Uani 1 1 d . . . . .
C57 C 0.3806(2) 0.32225(10) 0.42814(18) 0.0185(6) Uani 1 1 d . . . . .
H57 H 0.3296 0.3347 0.4005 0.022 Uiso 1 1 calc R U . . .
C58 C 0.3965(3) 0.27624(11) 0.4265(2) 0.0213(7) Uani 1 1 d . . . . .
C59 C 0.4722(3) 0.25565(11) 0.4658(2) 0.0236(7) Uani 1 1 d . . . . .
C60 C 0.5326(3) 0.28362(11) 0.5081(2) 0.0239(7) Uani 1 1 d . . . . .
H60 H 0.5847 0.2712 0.5345 0.029 Uiso 1 1 calc R U . . .
C61 C 0.5171(3) 0.32920(11) 0.51169(19) 0.0214(7) Uani 1 1 d . . . . .
H61 H 0.5578 0.3465 0.5415 0.026 Uiso 1 1 calc R U . . .
C62 C 0.4909(3) 0.20624(12) 0.4619(2) 0.0321(9) Uani 1 1 d . . . . .
H62A H 0.4390 0.1903 0.4818 0.048 Uiso 1 1 calc R U . . .
H62B H 0.5505 0.1993 0.4882 0.048 Uiso 1 1 calc R U . . .
H62C H 0.4951 0.1976 0.4132 0.048 Uiso 1 1 calc R U . . .
C63 C 0.4999(2) 0.42079(10) 0.41836(18) 0.0180(6) Uani 1 1 d . . . . .
H63A H 0.4926 0.4530 0.4188 0.022 Uiso 1 1 calc R U . . .
H63B H 0.5657 0.4141 0.4354 0.022 Uiso 1 1 calc R U . . .
C64 C 0.4860(3) 0.40496(11) 0.34128(18) 0.0210(7) Uani 1 1 d . . . . .
H64A H 0.4212 0.4120 0.3225 0.025 Uiso 1 1 calc R U . . .
H64B H 0.4944 0.3729 0.3392 0.025 Uiso 1 1 calc R U . . .
C65 C 0.5599(3) 0.42796(13) 0.2965(2) 0.0266(8) Uani 1 1 d . . . . .
H65A H 0.5475 0.4598 0.2967 0.032 Uiso 1 1 calc R U . . .
H65B H 0.6237 0.4232 0.3192 0.032 Uiso 1 1 calc R U . . .
C66 C 0.5605(4) 0.41283(16) 0.2208(2) 0.0394(10) Uani 1 1 d . . . . .
H66A H 0.5611 0.3805 0.2189 0.047 Uiso 0.8 1 calc R U P H 1
H66B H 0.6181 0.4238 0.2000 0.047 Uiso 0.8 1 calc R U P H 1
H66C H 0.5887 0.3832 0.2216 0.047 Uiso 0.2 1 calc R U P I 2
H66D H 0.6048 0.4322 0.1977 0.047 Uiso 0.2 1 calc R U P I 2
C67 C 0.2353(3) 0.18412(13) 0.3255(2) 0.0309(8) Uani 1 1 d . . . . .
H67A H 0.1700 0.1724 0.3220 0.037 Uiso 1 1 calc R U . . .
H67B H 0.2456 0.2000 0.2819 0.037 Uiso 1 1 calc R U . . .
C68 C 0.3060(4) 0.14552(14) 0.3334(3) 0.0388(10) Uani 1 1 d . . . . .
H68A H 0.3703 0.1563 0.3282 0.058 Uiso 1 1 calc R U . . .
H68B H 0.2899 0.1236 0.2976 0.058 Uiso 1 1 calc R U . . .
H68C H 0.3024 0.1323 0.3795 0.058 Uiso 1 1 calc R U . . .
C1S C 0.7640(3) 0.34158(17) 0.6204(2) 0.0356(9) Uani 1 1 d . . . . .
C2S C 0.7651(3) 0.39034(16) 0.6242(3) 0.0378(10) Uani 1 1 d . . . . .
H2S1 H 0.7001 0.4014 0.6201 0.057 Uiso 1 1 calc R U . . .
H2S2 H 0.8002 0.4021 0.5862 0.057 Uiso 1 1 calc R U . . .
H2S3 H 0.7958 0.3996 0.6689 0.057 Uiso 1 1 calc R U . . .
C3S C 0.7836(4) 0.50866(19) 0.7655(3) 0.0422(11) Uani 1 1 d . . . . .
C4S C 0.7930(5) 0.5569(2) 0.7752(3) 0.0557(14) Uani 1 1 d . . . . .
H4S1 H 0.7862 0.5714 0.7298 0.084 Uiso 1 1 calc R U . . .
H4S2 H 0.8554 0.5636 0.7976 0.084 Uiso 1 1 calc R U . . .
H4S3 H 0.7438 0.5673 0.8046 0.084 Uiso 1 1 calc R U . . .
C5S C 0.2874(7) 0.2933(2) 0.6152(8) 0.022(2) Uani 0.6 1 d D U P J 1
C6S C 0.3133(5) 0.24598(16) 0.6139(3) 0.0242(13) Uani 0.6 1 d D U P J 1
H6S1 H 0.3817 0.2431 0.6104 0.036 Uiso 0.6 1 calc R U P J 1
H6S2 H 0.2802 0.2319 0.5736 0.036 Uiso 0.6 1 calc R U P J 1
H6S3 H 0.2951 0.2319 0.6567 0.036 Uiso 0.6 1 calc R U P J 1
C5S' C 0.2575(12) 0.2914(3) 0.6162(13) 0.028(4) Uani 0.4 1 d D U P J 2
C6S' C 0.2232(17) 0.2444(4) 0.6189(10) 0.079(5) Uani 0.4 1 d D U P J 2
H6S4 H 0.2351 0.2296 0.5752 0.119 Uiso 0.4 1 calc R U P J 2
H6S5 H 0.1552 0.2440 0.6256 0.119 Uiso 0.4 1 calc R U P J 2
H6S6 H 0.2571 0.2292 0.6577 0.119 Uiso 0.4 1 calc R U P J 2
N4S' N 0.3016(7) 0.3590(3) 0.9625(6) 0.079(3) Uani 0.61 1 d D U P K 1
C7S' C 0.3133(7) 0.3964(3) 0.9744(5) 0.055(2) Uani 0.61 1 d D U P K 1
C8S' C 0.3294(8) 0.4446(3) 0.9899(5) 0.064(2) Uani 0.61 1 d D U P K 1
H8S4 H 0.3961 0.4518 0.9851 0.096 Uiso 0.61 1 calc R U P K 1
H8S5 H 0.3130 0.4509 1.0375 0.096 Uiso 0.61 1 calc R U P K 1
H8S6 H 0.2897 0.4622 0.9572 0.096 Uiso 0.61 1 calc R U P K 1
N5S N 0.267(4) 0.318(2) 0.254(2) 0.107(19) Uani 0.17 1 d D U P L 1
C9S C 0.236(4) 0.3225(17) 0.196(2) 0.061(3) Uani 0.17 1 d D U P L 1
C10S C 0.185(4) 0.3201(18) 0.1234(19) 0.090(13) Uani 0.17 1 d D U P L 1
H10A H 0.2259 0.3094 0.0879 0.135 Uiso 0.17 1 d R U P L 1
H10B H 0.1575 0.3482 0.1085 0.135 Uiso 0.17 1 d R U P L 1
H10C H 0.1344 0.2990 0.1296 0.135 Uiso 0.17 1 d R U P L 1
N5S' N 0.2494(8) 0.3376(3) 0.2631(4) 0.061(3) Uani 0.59 1 d D U P M 2
C9S' C 0.2589(9) 0.3273(4) 0.2053(5) 0.061(3) Uani 0.59 1 d D U P M 2
C10' C 0.2749(14) 0.3146(5) 0.1301(6) 0.102(5) Uani 0.59 1 d D U P M 2
H10D H 0.3349 0.3265 0.1162 0.153 Uiso 0.59 1 d R U P M 2
H10E H 0.2226 0.3271 0.1008 0.153 Uiso 0.59 1 d R U P M 2
H10F H 0.2750 0.2827 0.1245 0.153 Uiso 0.59 1 d R U P M 2
C11S C 0.2562(3) 0.52375(11) 0.5615(2) 0.0216(7) Uani 1 1 d . . . . .
C12S C 0.2645(3) 0.48439(12) 0.6051(2) 0.0293(8) Uani 1 1 d . . . . .
H12A H 0.2542 0.4584 0.5758 0.044 Uiso 1 1 calc R U . . .
H12B H 0.2170 0.4853 0.6398 0.044 Uiso 1 1 calc R U . . .
H12C H 0.3278 0.4832 0.6286 0.044 Uiso 1 1 calc R U . . .
Cl1 Cl 0.71085(18) 0.44693(10) 1.04810(10) 0.0693(7) Uani 0.75 1 d D U P C 1
Cl2 Cl 0.09537(14) 0.43389(7) 1.04052(8) 0.0731(6) Uani 0.92 1 d D . P N 1
Cl3 Cl -0.04602(14) 0.40825(9) 0.17829(8) 0.0664(6) Uani 0.8 1 d . . P O 1
Cl4 Cl 0.4527(2) 0.43428(10) 0.17063(15) 0.0661(8) Uani 0.8 1 d . . P P 1
Cl1' Cl 0.5786(7) 0.4299(5) 1.0360(4) 0.070(3) Uani 0.15 1 d D U P C 2
Cl2' Cl -0.119(2) 0.4588(12) 1.039(2) 0.127(12) Uani 0.08 1 d D U P N 2
Cl3' Cl -0.1840(6) 0.4226(3) 0.1674(4) 0.061(2) Uani 0.2 1 d . . P O 2
Cl4' Cl 0.4615(9) 0.4104(4) 0.1691(5) 0.062(3) Uani 0.2 1 d . . P P 2
Cl1" Cl 0.6754(14) 0.4759(5) 1.0426(6) 0.060(4) Uani 0.1 1 d D U P C 3
C16" C 0.597(3) 0.4384(15) 0.9931(6) 0.039(7) Uani 0.1 1 d D U P C 3
H16E H 0.6054 0.4085 1.0119 0.047 Uiso 0.1 1 calc R U P C 3
H16F H 0.5303 0.4471 0.9979 0.047 Uiso 0.1 1 calc R U P C 3
N1 N 0.4302(2) 0.40214(8) 0.60627(15) 0.0159(5) Uani 1 1 d . . . . .
H1 H 0.3863 0.3820 0.6081 0.019 Uiso 1 1 calc R U . . .
N2 N 0.2764(2) 0.40435(8) 0.73751(15) 0.0154(5) Uani 1 1 d . . . . .
H2A H 0.2727 0.3812 0.7107 0.018 Uiso 1 1 calc R U . . .
N3 N 0.0964(2) 0.40195(8) 0.61299(15) 0.0152(5) Uani 1 1 d . . . . .
H3A H 0.1397 0.3814 0.6147 0.018 Uiso 1 1 calc R U . . .
N4 N 0.25032(19) 0.39502(8) 0.48078(14) 0.0140(5) Uani 1 1 d . . . . .
H4 H 0.2544 0.3726 0.5093 0.017 Uiso 1 1 calc R U . . .
N1S N 0.7628(3) 0.30376(15) 0.6174(3) 0.0482(10) Uani 1 1 d . . . . .
N2S N 0.7766(3) 0.47141(18) 0.7573(3) 0.0553(12) Uani 1 1 d . . . . .
N3S N 0.2635(2) 0.32933(10) 0.61631(19) 0.0278(7) Uani 1 1 d D . . . .
N6S N 0.2502(3) 0.55490(11) 0.5269(2) 0.0329(8) Uani 1 1 d . . . . .
O1 O 0.3377(2) 0.25124(8) 0.37786(14) 0.0253(6) Uani 1 1 d . . . . .
O2 O 0.1552(2) 0.25267(8) 0.38335(14) 0.0244(5) Uani 1 1 d . . . . .
O6 O 0.1909(2) 0.26434(8) 0.85606(15) 0.0265(6) Uani 1 1 d . . . . .
O8 O 0.3732(2) 0.26549(9) 0.85094(15) 0.0267(6) Uani 1 1 d . . . . .
O10 O 0.2715(2) 0.21373(9) 0.76731(16) 0.0339(6) Uani 1 1 d . . . . .
O11 O 0.2570(2) 0.20271(9) 0.46933(16) 0.0307(6) Uani 1 1 d . . . . .
P1 P 0.28102(8) 0.23450(3) 0.83771(6) 0.0265(2) Uani 1 1 d . . . . .
P2 P 0.24745(7) 0.22209(3) 0.39791(5) 0.0242(2) Uani 1 1 d . . . . .

loop_
_atom_site_aniso_label
_atom_site_aniso_U_11
_atom_site_aniso_U_22
_atom_site_aniso_U_33
_atom_site_aniso_U_23
_atom_site_aniso_U_13
_atom_site_aniso_U_12
C1 0.0169(15) 0.0089(12) 0.0190(15) 0.0021(11) -0.0007(12) 0.0004(11)
C2 0.0204(16) 0.0119(13) 0.0212(16) 0.0014(11) -0.0018(12) -0.0039(11)
C3 0.0214(16) 0.0116(13) 0.0232(17) 0.0019(12) -0.0025(13) -0.0042(12)
C4 0.0190(16) 0.0125(13) 0.0166(15) 0.0015(11) -0.0028(12) -0.0004(11)
C5 0.0206(16) 0.0123(13) 0.0156(15) 0.0036(11) -0.0011(12) -0.0034(11)
C6 0.0216(17) 0.0152(14) 0.0186(16) 0.0044(11) -0.0068(12) -0.0018(12)
C7 0.0212(17) 0.0176(15) 0.0236(17) 0.0057(12) -0.0011(13) -0.0002(12)
C8 0.0262(18) 0.0196(16) 0.0293(19) 0.0065(13) 0.0019(14) 0.0068(13)
C9 0.0246(18) 0.0172(15) 0.0298(19) 0.0085(13) -0.0041(14) 0.0020(13)
C10 0.0212(17) 0.0187(15) 0.0258(18) 0.0107(13) -0.0015(13) -0.0017(12)
C11 0.0217(17) 0.0174(15) 0.0211(16) 0.0036(12) -0.0033(13) -0.0024(12)
C12 0.037(2) 0.0162(16) 0.044(2) 0.0088(15) 0.0024(18) 0.0049(15)
C13 0.0247(18) 0.0188(15) 0.0231(17) 0.0020(13) -0.0036(13) -0.0057(13)
C14 0.035(2) 0.0309(19) 0.0218(18) 0.0029(15) -0.0046(15) -0.0072(16)
C15 0.054(3) 0.039(2) 0.031(2) -0.0007(18) -0.015(2) -0.014(2)
C16 0.040(3) 0.056(4) 0.032(3) 0.002(3) -0.014(3) -0.011(3)
C16' 0.044(9) 0.054(10) 0.047(9) 0.005(8) -0.008(6) 0.000(8)
C17 0.038(2) 0.0261(18) 0.034(2) 0.0153(16) 0.0059(17) 0.0014(16)
C18 0.052(3) 0.0190(18) 0.050(3) 0.0134(17) 0.013(2) 0.0001(17)
C19 0.0196(16) 0.0135(13) 0.0141(14) 0.0037(11) -0.0015(12) -0.0049(11)
C20 0.0287(18) 0.0142(14) 0.0222(17) -0.0010(12) -0.0025(14) -0.0046(13)
C21 0.0260(18) 0.0147(14) 0.0213(16) -0.0007(12) 0.0013(13) -0.0018(12)
C22 0.0228(17) 0.0106(13) 0.0172(15) 0.0039(11) -0.0001(12) -0.0024(11)
C23 0.0206(16) 0.0080(12) 0.0174(15) 0.0026(10) -0.0006(12) -0.0009(11)
C24 0.0205(16) 0.0131(14) 0.0186(16) 0.0038(11) 0.0008(12) -0.0016(11)
C25 0.0202(16) 0.0149(14) 0.0219(17) 0.0047(12) 0.0031(13) -0.0017(12)
C26 0.0248(18) 0.0148(15) 0.0262(18) 0.0073(12) 0.0006(14) 0.0003(12)
C27 0.0293(19) 0.0124(14) 0.0312(19) 0.0045(13) 0.0031(15) -0.0024(13)
C28 0.0300(19) 0.0164(15) 0.0267(18) 0.0024(13) -0.0012(15) -0.0064(13)
C29 0.0260(18) 0.0189(15) 0.0218(17) 0.0053(12) -0.0013(13) -0.0011(13)
C30 0.036(2) 0.0127(15) 0.050(3) 0.0057(15) 0.0011(18) -0.0050(14)
C31 0.0231(17) 0.0164(14) 0.0193(16) 0.0012(12) 0.0006(13) 0.0022(12)
C32 0.0287(19) 0.0203(16) 0.0218(17) 0.0028(13) 0.0008(14) 0.0018(14)
C33 0.039(2) 0.0246(18) 0.0253(19) -0.0015(14) 0.0067(16) 0.0004(16)
C34 0.068(3) 0.040(2) 0.025(2) 0.0006(18) 0.011(2) 0.010(2)
C35 0.0187(15) 0.0102(13) 0.0198(16) 0.0018(11) 0.0006(12) 0.0004(11)
C36 0.0227(17) 0.0118(13) 0.0213(16) 0.0025(11) -0.0029(13) 0.0036(12)
C37 0.0232(17) 0.0111(13) 0.0205(16) 0.0017(11) -0.0013(13) 0.0036(11)
C38 0.0178(15) 0.0077(12) 0.0199(15) 0.0002(10) -0.0023(12) -0.0007(10)
C39 0.0159(15) 0.0100(12) 0.0151(14) -0.0012(10) -0.0018(11) -0.0003(10)
C40 0.0174(15) 0.0109(13) 0.0220(16) -0.0021(11) -0.0029(12) -0.0020(11)
C41 0.0258(18) 0.0132(14) 0.0271(18) -0.0040(12) 0.0007(14) -0.0017(12)
C42 0.035(2) 0.0123(15) 0.031(2) -0.0019(13) 0.0064(16) -0.0072(13)
C43 0.0280(19) 0.0115(14) 0.035(2) -0.0045(13) 0.0004(15) -0.0034(13)
C44 0.0224(17) 0.0120(14) 0.0239(17) -0.0070(12) -0.0003(13) -0.0003(12)
C45 0.0190(16) 0.0119(13) 0.0222(16) -0.0040(11) -0.0018(12) -0.0002(11)
C46 0.037(2) 0.0126(15) 0.048(3) -0.0060(15) 0.0047(18) -0.0066(14)
C47 0.0196(16) 0.0122(13) 0.0208(16) -0.0035(11) -0.0021(12) 0.0035(11)
C48 0.0273(19) 0.0220(16) 0.0211(17) -0.0023(13) -0.0086(14) 0.0012(13)
C49 0.040(2) 0.0241(18) 0.028(2) 0.0035(15) -0.0159(17) -0.0013(16)
C50 0.054(3) 0.049(3) 0.032(2) 0.001(2) -0.017(2) -0.007(2)
C51 0.0165(15) 0.0082(12) 0.0160(14) -0.0040(10) -0.0009(11) 0.0016(10)
C52 0.0206(16) 0.0094(12) 0.0202(16) 0.0009(11) -0.0007(12) 0.0009(11)
C53 0.0237(17) 0.0088(12) 0.0217(16) 0.0019(11) 0.0013(13) -0.0015(11)
C54 0.0159(15) 0.0080(12) 0.0165(14) -0.0017(10) -0.0011(11) -0.0004(10)
C55 0.0181(15) 0.0086(12) 0.0186(15) -0.0014(11) -0.0012(12) 0.0005(11)
C56 0.0188(16) 0.0104(13) 0.0218(16) -0.0004(11) 0.0015(12) 0.0010(11)
C57 0.0210(16) 0.0112(14) 0.0231(17) -0.0029(11) 0.0002(13) 0.0016(11)
C58 0.0266(18) 0.0103(13) 0.0271(18) -0.0050(12) 0.0034(14) -0.0008(12)
C59 0.0271(19) 0.0145(15) 0.0295(19) -0.0007(13) 0.0044(15) 0.0029(13)
C60 0.0255(18) 0.0159(15) 0.0298(19) -0.0004(13) -0.0019(14) 0.0061(13)
C61 0.0250(18) 0.0149(15) 0.0237(17) -0.0014(12) -0.0017(13) 0.0012(12)
C62 0.036(2) 0.0134(15) 0.047(2) -0.0035(15) -0.0009(18) 0.0062(14)
C63 0.0204(16) 0.0131(13) 0.0203(16) -0.0005(11) -0.0001(12) -0.0002(11)
C64 0.0263(18) 0.0173(15) 0.0195(16) -0.0016(12) 0.0029(13) -0.0010(13)
C65 0.031(2) 0.0233(17) 0.0256(19) 0.0035(14) 0.0053(15) 0.0001(14)
C66 0.060(3) 0.035(2) 0.025(2) 0.0007(17) 0.013(2) -0.001(2)
C67 0.033(2) 0.0228(17) 0.037(2) -0.0115(15) -0.0025(17) -0.0005(15)
C68 0.044(3) 0.0211(18) 0.051(3) -0.0140(18) -0.001(2) 0.0043(17)
C1S 0.029(2) 0.047(3) 0.030(2) 0.0083(18) 0.0012(17) -0.0009(18)
C2S 0.033(2) 0.041(2) 0.039(2) 0.0113(19) 0.0022(18) 0.0019(18)
C3S 0.033(2) 0.057(3) 0.036(2) 0.009(2) 0.0022(19) 0.002(2)
C4S 0.064(4) 0.063(4) 0.040(3) -0.007(2) 0.001(3) -0.012(3)
C5S 0.019(4) 0.021(3) 0.026(4) 0.002(3) -0.003(4) -0.005(2)
C6S 0.047(4) 0.009(2) 0.017(3) 0.0016(19) 0.001(2) 0.003(2)
C5S' 0.035(8) 0.022(5) 0.027(5) -0.002(4) 0.003(7) -0.008(4)
C6S' 0.131(14) 0.044(7) 0.062(9) -0.005(7) 0.001(10) 0.008(9)
N4S' 0.070(6) 0.084(5) 0.084(7) -0.018(5) -0.004(5) 0.027(5)
C7S' 0.047(5) 0.079(5) 0.039(4) -0.003(4) 0.000(4) 0.021(4)
C8S' 0.071(6) 0.080(6) 0.040(5) 0.003(5) -0.004(4) 0.012(5)
N5S 0.08(2) 0.13(3) 0.11(2) 0.005(18) -0.003(16) 0.000(18)
C9S 0.062(6) 0.046(4) 0.072(5) 0.014(4) -0.013(4) -0.011(4)
C10S 0.12(2) 0.082(19) 0.071(19) -0.007(15) 0.007(16) -0.031(16)
N5S' 0.064(6) 0.052(5) 0.065(6) 0.021(4) -0.021(4) -0.012(5)
C9S' 0.062(6) 0.046(4) 0.072(5) 0.014(4) -0.013(4) -0.011(4)
C10' 0.144(13) 0.072(8) 0.091(9) -0.012(7) 0.011(9) -0.013(9)
C11S 0.0181(16) 0.0189(15) 0.0278(18) -0.0019(13) 0.0005(13) -0.0007(12)
C12S 0.041(2) 0.0132(15) 0.034(2) 0.0011(13) 0.0011(17) 0.0002(14)
Cl1 0.0743(14) 0.0971(18) 0.0333(9) -0.0020(10) -0.0198(9) -0.0379(13)
Cl2 0.0805(12) 0.1068(15) 0.0294(7) -0.0191(8) -0.0154(7) 0.0365(11)
Cl3 0.0507(10) 0.1275(19) 0.0209(7) 0.0033(8) 0.0015(6) -0.0061(10)
Cl4 0.0709(15) 0.0942(19) 0.0309(10) 0.0127(14) -0.0137(9) -0.0007(16)
Cl1' 0.057(6) 0.133(10) 0.019(3) 0.005(5) -0.003(3) -0.036(6)
Cl2' 0.134(14) 0.128(14) 0.118(14) -0.007(9) 0.008(9) -0.014(9)
Cl3' 0.074(5) 0.069(4) 0.036(3) -0.012(3) -0.021(3) 0.021(4)
Cl4' 0.060(5) 0.107(8) 0.020(3) 0.003(5) 0.002(3) -0.003(6)
Cl1" 0.113(13) 0.040(6) 0.024(5) -0.005(5) -0.031(7) -0.017(7)
C16" 0.040(10) 0.039(10) 0.038(8) -0.007(8) -0.001(8) -0.005(8)
N1 0.0197(14) 0.0091(11) 0.0183(13) 0.0008(9) -0.0038(10) -0.0039(9)
N2 0.0199(14) 0.0083(11) 0.0176(13) 0.0021(9) -0.0017(10) -0.0015(9)
N3 0.0192(13) 0.0070(11) 0.0191(13) 0.0004(9) -0.0022(10) 0.0029(9)
N4 0.0168(13) 0.0080(10) 0.0169(13) 0.0013(9) -0.0020(10) 0.0017(9)
N1S 0.045(2) 0.039(2) 0.060(3) 0.0038(19) -0.002(2) 0.0004(18)
N2S 0.043(3) 0.061(3) 0.061(3) 0.012(2) 0.001(2) 0.003(2)
N3S 0.0294(17) 0.0165(14) 0.0369(18) 0.0045(12) -0.0023(14) -0.0006(12)
N6S 0.0325(18) 0.0243(16) 0.042(2) 0.0068(14) -0.0004(15) 0.0016(14)
O1 0.0323(15) 0.0133(11) 0.0297(14) -0.0073(10) -0.0024(11) 0.0017(10)
O2 0.0291(14) 0.0155(11) 0.0283(14) -0.0090(10) -0.0003(11) 0.0026(10)
O6 0.0341(15) 0.0154(11) 0.0297(14) 0.0083(10) -0.0007(11) 0.0025(10)
O8 0.0299(14) 0.0205(12) 0.0292(14) 0.0108(10) -0.0012(11) -0.0058(10)
O10 0.0378(16) 0.0253(14) 0.0381(17) 0.0046(12) 0.0001(13) -0.0022(12)
O11 0.0377(16) 0.0188(12) 0.0351(16) -0.0011(11) -0.0014(12) 0.0017(11)
P1 0.0312(5) 0.0170(4) 0.0312(5) 0.0077(4) 0.0010(4) -0.0008(4)
P2 0.0306(5) 0.0120(4) 0.0295(5) -0.0060(3) -0.0017(4) 0.0005(3)

loop_
_atom_type_symbol
_atom_type_description
_atom_type_scat_dispersion_real
_atom_type_scat_dispersion_imag
_atom_type_scat_source
C C 0.0033 0.0016 'International Tables Vol C Tables 4.2.6.8 and 6.1.1.4'
H H 0.0000 0.0000 'International Tables Vol C Tables 4.2.6.8 and 6.1.1.4'
N N 0.0061 0.0033 'International Tables Vol C Tables 4.2.6.8 and 6.1.1.4'
O O 0.0106 0.0060 'International Tables Vol C Tables 4.2.6.8 and 6.1.1.4'
P P 0.1023 0.0942 'International Tables Vol C Tables 4.2.6.8 and 6.1.1.4'
Cl Cl 0.1484 0.1585 'International Tables Vol C Tables 4.2.6.8 and 6.1.1.4'

loop_
_geom_angle_atom_site_label_1
_geom_angle_atom_site_label_2
_geom_angle_atom_site_label_3
_geom_angle
N1 C1 C2 106.7(3)
N1 C1 C55 122.6(3)
C2 C1 C55 130.7(3)
C1 C2 C3 107.6(3)
C4 C3 C2 108.0(3)
C3 C4 N1 106.8(3)
C3 C4 C5 131.1(3)
N1 C4 C5 122.1(3)
C19 C5 C4 109.8(3)
C19 C5 C6 112.1(3)
C4 C5 C6 109.3(3)
C19 C5 C13 109.6(3)
C4 C5 C13 107.4(3)
C6 C5 C13 108.4(3)
C7 C6 C11 117.8(3)
C7 C6 C5 120.4(3)
C11 C6 C5 121.7(3)
C6 C7 C8 121.6(3)
C7 C8 C9 121.4(4)
C10 C9 C8 116.3(3)
C10 C9 C12 123.0(3)
C8 C9 C12 120.7(4)
C11 C10 C9 122.7(3)
C11 C10 O8 116.2(3)
C9 C10 O8 120.8(3)
C10 C11 C6 120.1(3)
C14 C13 C5 115.8(3)
C15 C14 C13 112.2(3)
C14 C15 C16' 127.0(17)
C14 C15 C16" 112.7(8)
C14 C15 C16 109.8(4)
C15 C16 Cl1 112.7(4)
C15 C16' Cl1' 92.7(6)
C18 C17 P1 111.7(3)
C20 C19 N2 106.3(3)
C20 C19 C5 132.0(3)
N2 C19 C5 121.7(3)
C19 C20 C21 108.0(3)
C22 C21 C20 107.8(3)
N2 C22 C21 106.7(3)
N2 C22 C23 121.8(3)
C21 C22 C23 131.4(3)
C35 C23 C22 109.8(3)
C35 C23 C24 109.2(3)
C22 C23 C24 112.7(3)
C35 C23 C31 107.8(3)
C22 C23 C31 109.4(3)
C24 C23 C31 107.9(3)
C29 C24 C25 117.8(3)
C29 C24 C23 119.5(3)
C25 C24 C23 122.4(3)
C26 C25 C24 119.9(3)
C25 C26 C27 122.8(3)
C25 C26 O6 117.6(3)
C27 C26 O6 119.4(3)
C28 C27 C26 116.2(3)
C28 C27 C30 121.4(3)
C26 C27 C30 122.4(3)
C27 C28 C29 121.9(3)
C24 C29 C28 121.4(3)
C32 C31 C23 116.2(3)
C33 C32 C31 111.1(3)
C34 C33 C32 113.9(3)
C33 C34 Cl2 111.3(4)
C33 C34 Cl2' 108.3(14)
C36 C35 N3 106.5(3)
C36 C35 C23 131.5(3)
N3 C35 C23 121.9(3)
C35 C36 C37 108.2(3)
C38 C37 C36 107.9(3)
C37 C38 N3 106.6(3)
C37 C38 C39 131.0(3)
N3 C38 C39 122.4(3)
C51 C39 C38 109.3(2)
C51 C39 C40 111.5(3)
C38 C39 C40 110.1(3)
C51 C39 C47 110.7(3)
C38 C39 C47 105.5(3)
C40 C39 C47 109.4(2)
C45 C40 C41 118.3(3)
C45 C40 C39 121.1(3)
C41 C40 C39 120.5(3)
C42 C41 C40 120.7(3)
C41 C42 C43 121.8(3)
C44 C43 C42 116.4(3)
C44 C43 C46 123.0(3)
C42 C43 C46 120.6(4)
C43 C44 C45 122.7(3)
C43 C44 O2 121.1(3)
C45 C44 O2 115.9(3)
C40 C45 C44 120.2(3)
C48 C47 C39 117.3(3)
C47 C48 C49 109.8(3)
C50 C49 C48 115.7(4)
C49 C50 Cl3' 132.5(5)
C49 C50 Cl3 112.1(4)
C52 C51 N4 105.8(3)
C52 C51 C39 132.1(3)
N4 C51 C39 122.1(3)
C51 C52 C53 108.3(3)
C54 C53 C52 108.0(3)
N4 C54 C53 106.7(3)
N4 C54 C55 122.2(3)
C53 C54 C55 131.0(3)
C1 C55 C54 109.2(3)
C1 C55 C56 109.9(3)
C54 C55 C56 112.2(3)
C1 C55 C63 106.7(3)
C54 C55 C63 110.2(3)
C56 C55 C63 108.6(3)
C57 C56 C61 117.7(3)
C57 C56 C55 122.3(3)
C61 C56 C55 119.9(3)
C58 C57 C56 120.1(3)
C59 C58 C57 122.8(3)
C59 C58 O1 119.9(3)
C57 C58 O1 117.1(3)
C58 C59 C60 116.3(3)
C58 C59 C62 122.5(3)
C60 C59 C62 121.2(3)
C61 C60 C59 122.0(3)
C60 C61 C56 121.2(3)
C64 C63 C55 116.9(3)
C63 C64 C65 109.7(3)
C66 C65 C64 115.7(3)
C65 C66 Cl4' 121.7(5)
C65 C66 Cl4 109.3(3)
C68 C67 P2 112.5(3)
N1S C1S C2S 179.7(6)
N2S C3S C4S 179.3(6)
N3S C5S C6S 177.2(10)
N3S C5S' C6S' 165.3(17)
N4S' C7S' C8S' 179.3(11)
N5S C9S C10S 168(3)
N5S' C9S' C10' 178.0(14)
N6S C11S C12S 179.6(4)
C15 C16" Cl1" 110.5(9)
C1 N1 C4 110.9(3)
C22 N2 C19 111.1(3)
C35 N3 C38 110.6(3)
C54 N4 C51 111.1(2)
C58 O1 P2 124.8(2)
C44 O2 P2 125.8(2)
C26 O6 P1 124.8(3)
C10 O8 P1 125.6(2)
O10 P1 O8 114.58(17)
O10 P1 O6 114.15(17)
O8 P1 O6 105.85(15)
O10 P1 C17 117.7(2)
O8 P1 C17 101.04(18)
O6 P1 C17 101.76(18)
O11 P2 O2 114.41(17)
O11 P2 O1 114.18(16)
O2 P2 O1 106.29(14)
O11 P2 C67 116.83(19)
O2 P2 C67 101.61(17)
O1 P2 C67 101.90(18)

loop_
_geom_bond_atom_site_label_1
_geom_bond_atom_site_label_2
_geom_bond_distance
C1 N1 1.373(4)
C1 C2 1.383(4)
C1 C55 1.516(4)
C2 C3 1.426(5)
C3 C4 1.370(5)
C4 N1 1.382(4)
C4 C5 1.514(5)
C5 C19 1.514(5)
C5 C6 1.540(4)
C5 C13 1.556(5)
C6 C7 1.385(5)
C6 C11 1.395(5)
C7 C8 1.389(5)
C8 C9 1.397(5)
C9 C10 1.394(6)
C9 C12 1.503(5)
C10 C11 1.388(5)
C10 O8 1.407(4)
C13 C14 1.530(5)
C14 C15 1.526(6)
C15 C16' 1.539(5)
C15 C16" 1.539(5)
C15 C16 1.541(4)
C16 Cl1 1.785(5)
C16' Cl1' 1.791(10)
C17 C18 1.520(6)
C17 P1 1.779(4)
C19 C20 1.369(5)
C19 N2 1.385(4)
C20 C21 1.430(5)
C21 C22 1.372(4)
C22 N2 1.371(4)
C22 C23 1.516(5)
C23 C35 1.508(4)
C23 C24 1.543(4)
C23 C31 1.560(5)
C24 C29 1.387(5)
C24 C25 1.397(5)
C25 C26 1.390(4)
C26 C27 1.400(5)
C26 O6 1.406(4)
C27 C28 1.385(5)
C27 C30 1.504(5)
C28 C29 1.391(5)
C31 C32 1.526(5)
C32 C33 1.516(5)
C33 C34 1.503(6)
C34 Cl2 1.804(5)
C34 Cl2' 1.806(10)
C35 C36 1.376(4)
C35 N3 1.377(4)
C36 C37 1.414(5)
C37 C38 1.375(4)
C38 N3 1.381(4)
C38 C39 1.522(4)
C39 C51 1.504(5)
C39 C40 1.542(4)
C39 C47 1.559(4)
C40 C45 1.390(5)
C40 C41 1.397(5)
C41 C42 1.394(5)
C42 C43 1.399(5)
C43 C44 1.391(5)
C43 C46 1.499(5)
C44 C45 1.393(4)
C44 O2 1.408(4)
C47 C48 1.525(5)
C48 C49 1.529(5)
C49 C50 1.493(6)
C50 Cl3' 1.584(8)
C50 Cl3 1.736(6)
C51 C52 1.377(4)
C51 N4 1.391(4)
C52 C53 1.420(5)
C53 C54 1.375(4)
C54 N4 1.370(4)
C54 C55 1.517(4)
C55 C56 1.538(4)
C55 C63 1.559(5)
C56 C57 1.399(4)
C56 C61 1.400(5)
C57 C58 1.397(4)
C58 C59 1.391(5)
C58 O1 1.406(4)
C59 C60 1.398(5)
C59 C62 1.507(5)
C60 C61 1.386(5)
C63 C64 1.531(5)
C64 C65 1.534(5)
C65 C66 1.498(6)
C66 Cl4' 1.636(12)
C66 Cl4 1.836(6)
C67 C68 1.519(6)
C67 P2 1.778(4)
C1S N1S 1.135(6)
C1S C2S 1.464(7)
C3S N2S 1.131(7)
C3S C4S 1.461(8)
C5S N3S 1.129(6)
C5S C6S 1.466(6)
C5S' N3S 1.141(8)
C5S' C6S' 1.490(9)
N4S' C7S' 1.154(5)
C7S' C8S' 1.487(6)
N5S C9S 1.154(5)
C9S C10S 1.505(5)
N5S' C9S' 1.148(4)
C9S' C10' 1.500(4)
C11S N6S 1.139(5)
C11S C12S 1.439(5)
Cl1" C16" 1.787(10)
O1 P2 1.592(3)
O2 P2 1.585(3)
O6 P1 1.594(3)
O8 P1 1.588(3)
O10 P1 1.466(3)
O11 P2 1.466(3)

loop_
_geom_torsion_atom_site_label_1
_geom_torsion_atom_site_label_2
_geom_torsion_atom_site_label_3
_geom_torsion_atom_site_label_4
_geom_torsion
N1 C1 C2 C3 1.3(4)
C55 C1 C2 C3 -176.3(3)
C1 C2 C3 C4 0.1(4)
C2 C3 C4 N1 -1.5(4)
C2 C3 C4 C5 176.4(3)
C3 C4 C5 C19 107.4(4)
N1 C4 C5 C19 -75.0(4)
C3 C4 C5 C6 -129.2(4)
N1 C4 C5 C6 48.4(4)
C3 C4 C5 C13 -11.8(5)
N1 C4 C5 C13 165.8(3)
C19 C5 C6 C7 154.2(3)
C4 C5 C6 C7 32.2(4)
C13 C5 C6 C7 -84.6(4)
C19 C5 C6 C11 -28.9(4)
C4 C5 C6 C11 -150.9(3)
C13 C5 C6 C11 92.3(4)
C11 C6 C7 C8 1.0(5)
C5 C6 C7 C8 178.1(3)
C6 C7 C8 C9 0.3(6)
C7 C8 C9 C10 -0.9(5)
C7 C8 C9 C12 -179.6(4)
C8 C9 C10 C11 0.2(5)
C12 C9 C10 C11 178.9(4)
C8 C9 C10 O8 -174.4(3)
C12 C9 C10 O8 4.4(6)
C9 C10 C11 C6 1.1(5)
O8 C10 C11 C6 175.9(3)
C7 C6 C11 C10 -1.7(5)
C5 C6 C11 C10 -178.7(3)
C19 C5 C13 C14 68.2(4)
C4 C5 C13 C14 -172.5(3)
C6 C5 C13 C14 -54.5(4)
C5 C13 C14 C15 -173.9(4)
C13 C14 C15 C16' -148.8(8)
C13 C14 C15 C16" 157(2)
C13 C14 C15 C16 -169.9(5)
C14 C15 C16 Cl1 -175.5(5)
C14 C15 C16' Cl1' -80.2(19)
C4 C5 C19 C20 -100.1(4)
C6 C5 C19 C20 138.2(4)
C13 C5 C19 C20 17.7(5)
C4 C5 C19 N2 79.1(4)
C6 C5 C19 N2 -42.6(4)
C13 C5 C19 N2 -163.1(3)
N2 C19 C20 C21 1.1(4)
C5 C19 C20 C21 -179.6(3)
C19 C20 C21 C22 -0.1(4)
C20 C21 C22 N2 -1.0(4)
C20 C21 C22 C23 -178.2(3)
N2 C22 C23 C35 -76.1(4)
C21 C22 C23 C35 100.8(4)
N2 C22 C23 C24 45.9(4)
C21 C22 C23 C24 -137.3(4)
N2 C22 C23 C31 165.9(3)
C21 C22 C23 C31 -17.3(5)
C35 C23 C24 C29 -36.1(4)
C22 C23 C24 C29 -158.4(3)
C31 C23 C24 C29 80.8(4)
C35 C23 C24 C25 149.0(3)
C22 C23 C24 C25 26.7(5)
C31 C23 C24 C25 -94.1(4)
C29 C24 C25 C26 2.5(5)
C23 C24 C25 C26 177.5(3)
C24 C25 C26 C27 -2.0(6)
C24 C25 C26 O6 -176.0(3)
C25 C26 C27 C28 0.3(6)
O6 C26 C27 C28 174.3(3)
C25 C26 C27 C30 -179.0(4)
O6 C26 C27 C30 -5.1(6)
C26 C27 C28 C29 0.7(6)
C30 C27 C28 C29 -180.0(4)
C25 C24 C29 C28 -1.6(5)
C23 C24 C29 C28 -176.7(3)
C27 C28 C29 C24 -0.1(6)
C35 C23 C31 C32 172.6(3)
C22 C23 C31 C32 -68.1(4)
C24 C23 C31 C32 54.7(4)
C23 C31 C32 C33 174.2(3)
C31 C32 C33 C34 173.4(4)
C32 C33 C34 Cl2 62.1(4)
C32 C33 C34 Cl2' -169.1(14)
C22 C23 C35 C36 -109.1(4)
C24 C23 C35 C36 126.9(4)
C31 C23 C35 C36 10.0(5)
C22 C23 C35 N3 74.7(4)
C24 C23 C35 N3 -49.4(4)
C31 C23 C35 N3 -166.3(3)
N3 C35 C36 C37 1.3(4)
C23 C35 C36 C37 -175.4(3)
C35 C36 C37 C38 0.0(4)
C36 C37 C38 N3 -1.3(4)
C36 C37 C38 C39 177.8(3)
C37 C38 C39 C51 106.1(4)
N3 C38 C39 C51 -75.0(4)
C37 C38 C39 C40 -131.0(4)
N3 C38 C39 C40 47.9(4)
C37 C38 C39 C47 -13.0(5)
N3 C38 C39 C47 165.9(3)
C51 C39 C40 C45 -31.0(4)
C38 C39 C40 C45 -152.6(3)
C47 C39 C40 C45 91.8(4)
C51 C39 C40 C41 152.3(3)
C38 C39 C40 C41 30.7(4)
C47 C39 C40 C41 -84.8(4)
C45 C40 C41 C42 0.4(5)
C39 C40 C41 C42 177.1(3)
C40 C41 C42 C43 0.6(6)
C41 C42 C43 C44 -0.4(6)
C41 C42 C43 C46 -178.2(4)
C42 C43 C44 C45 -0.8(5)
C46 C43 C44 C45 177.0(4)
C42 C43 C44 O2 -174.7(3)
C46 C43 C44 O2 3.1(6)
C41 C40 C45 C44 -1.5(5)
C39 C40 C45 C44 -178.2(3)
C43 C44 C45 C40 1.7(5)
O2 C44 C45 C40 175.9(3)
C51 C39 C47 C48 67.8(4)
C38 C39 C47 C48 -174.0(3)
C40 C39 C47 C48 -55.5(4)
C39 C47 C48 C49 -177.6(3)
C47 C48 C49 C50 -166.7(4)
C48 C49 C50 Cl3' -153.4(6)
C48 C49 C50 Cl3 -67.7(5)
C38 C39 C51 C52 -96.1(4)
C40 C39 C51 C52 141.9(3)
C47 C39 C51 C52 19.7(5)
C38 C39 C51 N4 81.1(3)
C40 C39 C51 N4 -41.0(4)
C47 C39 C51 N4 -163.1(3)
N4 C51 C52 C53 0.9(4)
C39 C51 C52 C53 178.4(3)
C51 C52 C53 C54 0.7(4)
C52 C53 C54 N4 -2.0(4)
C52 C53 C54 C55 -178.0(3)
N1 C1 C55 C54 72.7(4)
C2 C1 C55 C54 -110.0(4)
N1 C1 C55 C56 -50.7(4)
C2 C1 C55 C56 126.5(4)
N1 C1 C55 C63 -168.3(3)
C2 C1 C55 C63 9.0(4)
N4 C54 C55 C1 -78.5(3)
C53 C54 C55 C1 97.0(4)
N4 C54 C55 C56 43.6(4)
C53 C54 C55 C56 -141.0(3)
N4 C54 C55 C63 164.6(3)
C53 C54 C55 C63 -19.9(5)
C1 C55 C56 C57 150.0(3)
C54 C55 C56 C57 28.4(5)
C63 C55 C56 C57 -93.6(4)
C1 C55 C56 C61 -34.0(4)
C54 C55 C56 C61 -155.6(3)
C63 C55 C56 C61 82.4(4)
C61 C56 C57 C58 0.3(5)
C55 C56 C57 C58 176.3(3)
C56 C57 C58 C59 -1.0(6)
C56 C57 C58 O1 -175.1(3)
C57 C58 C59 C60 0.3(6)
O1 C58 C59 C60 174.3(3)
C57 C58 C59 C62 -177.9(4)
O1 C58 C59 C62 -3.9(6)
C58 C59 C60 C61 1.1(6)
C62 C59 C60 C61 179.3(4)
C59 C60 C61 C56 -1.8(6)
C57 C56 C61 C60 1.1(5)
C55 C56 C61 C60 -175.1(3)
C1 C55 C63 C64 176.0(3)
C54 C55 C63 C64 -65.6(3)
C56 C55 C63 C64 57.5(4)
C55 C63 C64 C65 -179.8(3)
C63 C64 C65 C66 175.1(3)
C64 C65 C66 Cl4' 50.8(7)
C64 C65 C66 Cl4 72.6(4)
C14 C15 C16" Cl1" -171(2)
C2 C1 N1 C4 -2.3(4)
C55 C1 N1 C4 175.5(3)
C3 C4 N1 C1 2.4(4)
C5 C4 N1 C1 -175.7(3)
C21 C22 N2 C19 1.8(4)
C23 C22 N2 C19 179.3(3)
C20 C19 N2 C22 -1.8(4)
C5 C19 N2 C22 178.8(3)
C36 C35 N3 C38 -2.2(4)
C23 C35 N3 C38 174.9(3)
C37 C38 N3 C35 2.1(4)
C39 C38 N3 C35 -177.0(3)
C53 C54 N4 C51 2.7(4)
C55 C54 N4 C51 179.0(3)
C52 C51 N4 C54 -2.2(3)
C39 C51 N4 C54 180.0(3)
C59 C58 O1 P2 83.9(4)
C57 C58 O1 P2 -101.8(3)
C43 C44 O2 P2 -74.8(4)
C45 C44 O2 P2 110.9(3)
C25 C26 O6 P1 -101.2(4)
C27 C26 O6 P1 84.6(4)
C11 C10 O8 P1 109.4(3)
C9 C10 O8 P1 -75.7(4)
C10 O8 P1 O10 23.9(3)
C10 O8 P1 O6 -102.8(3)
C10 O8 P1 C17 151.5(3)
C26 O6 P1 O10 -30.2(3)
C26 O6 P1 O8 96.8(3)
C26 O6 P1 C17 -158.0(3)
C18 C17 P1 O10 -45.2(4)
C18 C17 P1 O8 -170.7(3)
C18 C17 P1 O6 80.4(3)
C44 O2 P2 O11 25.4(3)
C44 O2 P2 O1 -101.5(3)
C44 O2 P2 C67 152.3(3)
C58 O1 P2 O11 -31.7(3)
C58 O1 P2 O2 95.4(3)
C58 O1 P2 C67 -158.6(3)
C68 C67 P2 O11 -44.8(4)
C68 C67 P2 O2 -170.0(3)
C68 C67 P2 O1 80.4(4)
